data_7014008
loop_
_publ_author_name
'Zhao, Liang'
'Niel, Virginie'
'Thompson, Laurence K.'
'Xu, Zhiqiang'
'Milway, Victoria A.'
'Harvey, Rosemary G.'
'Miller, David O.'
'Wilson, Claire'
'Leech, Michael'
'Howard, Judith A. K.'
'Heath, Sarah L.'

_publ_section_title
;
 Self-assembled polynuclear clusters derived from some flexible
 polydentate dihydrazide ligands.
;
_journal_issue 9
_journal_name_full 'Dalton transactions (Cambridge, England : 2003)'
_journal_page_first 1446
_journal_page_last 1455
_journal_paper_doi 10.1039/b317091h
_journal_year 2004
_chemical_formula_sum 'C56 H60 Br6 Co4 N32 O12'
_chemical_formula_weight 2088.54
_chemical_name_systematic
;
?
;
_space_group_IT_number 15
_symmetry_cell_setting monoclinic
_symmetry_space_group_name_Hall '-C 2yc'
_symmetry_space_group_name_H-M 'C 1 2/c 1'
_atom_sites_solution_hydrogens 'geometrically placed, H2O not located'
_atom_sites_solution_primary direct
_atom_sites_solution_secondary difmap
_audit_creation_method SHELXL-97
_cell_angle_alpha 90.00
_cell_angle_beta 116.953(1)
_cell_angle_gamma 90.00
_cell_formula_units_Z 8
_cell_length_a 32.664(2)
_cell_length_b 17.8963(12)
_cell_length_c 35.999(2)
_cell_measurement_reflns_used 8027
_cell_measurement_temperature 120(2)
_cell_measurement_theta_max 24.7
_cell_measurement_theta_min 3.35
_cell_volume 18758(2)
_computing_cell_refinement 'Bruker SAINT version 6.36a (Bruker, 2002)'
_computing_data_collection 'Bruker SMART'
_computing_data_reduction 'Bruker SAINT version 6.36a (Bruker, 2002)'
_computing_structure_refinement
;
SHELXL-97 (Sheldrick, 1997); SQUEEZE - Sluis, P. v.d.; Spek, A. L.
Acta Crystallogr., Sect A 1990, 46, 194-201.; PLATON (Spek, 2002)
;
_computing_structure_solution 'SHELXS-97 (Sheldrick, 1990)'
_diffrn_ambient_temperature 120(2)
_diffrn_measured_fraction_theta_full 0.990
_diffrn_measured_fraction_theta_max 0.990
_diffrn_measurement_device_type 'BRUKER SMART 1K CCD area detector'
_diffrn_radiation_monochromator graphite
_diffrn_radiation_source 'normal-focus sealed tube'
_diffrn_radiation_type MoK\a
_diffrn_radiation_wavelength 0.71073
_diffrn_reflns_av_R_equivalents 0.052
_diffrn_reflns_av_sigmaI/netI 0.0884
_diffrn_reflns_limit_h_max 34
_diffrn_reflns_limit_h_min -38
_diffrn_reflns_limit_k_max 19
_diffrn_reflns_limit_k_min -21
_diffrn_reflns_limit_l_max 30
_diffrn_reflns_limit_l_min -42
_diffrn_reflns_number 41461
_diffrn_reflns_theta_full 25.00
_diffrn_reflns_theta_max 25.00
_diffrn_reflns_theta_min 3.33
_exptl_absorpt_coefficient_mu 3.315
_exptl_absorpt_correction_T_max 0.588
_exptl_absorpt_correction_T_min 0.460
_exptl_absorpt_correction_type multi-scan
_exptl_absorpt_process_details 'XPREP, SHELXTL v6.12'
_exptl_crystal_colour red
_exptl_crystal_density_diffrn 1.479
_exptl_crystal_density_method 'not measured'
_exptl_crystal_description block
_exptl_crystal_F_000 8272
_exptl_crystal_size_max 0.21
_exptl_crystal_size_mid 0.17
_exptl_crystal_size_min 0.15
_refine_diff_density_max 1.837
_refine_diff_density_min -1.503
_refine_diff_density_rms 0.106
_refine_ls_extinction_method none
_refine_ls_goodness_of_fit_ref 0.928
_refine_ls_hydrogen_treatment 'riding model'
_refine_ls_matrix_type full
_refine_ls_number_parameters 992
_refine_ls_number_reflns 16359
_refine_ls_number_restraints 0
_refine_ls_restrained_S_all 0.928
_refine_ls_R_factor_all 0.1089
_refine_ls_R_factor_gt 0.0605
_refine_ls_shift/su_max 0.000
_refine_ls_shift/su_mean 0.000
_refine_ls_structure_factor_coef Fsqd
_refine_ls_weighting_details 'calc w=1/[\s^2^(Fo^2^)+(0.1032P)^2] where P=(Fo^2^+2Fc^2^)/3'
_refine_ls_weighting_scheme calc
_refine_ls_wR_factor_gt 0.1622
_refine_ls_wR_factor_ref 0.1770
_reflns_number_gt 9140
_reflns_number_total 16359
_reflns_threshold_expression >2sigma(I)
_cod_data_source_file b317091h.txt
_cod_data_source_block sqz_(4)
_cod_depositor_comments
;
The following automatic conversions were performed:
'_symmetry_cell_setting' value 'Monoclinic' changed to 'monoclinic'
according to '/home/saulius/struct/CIF-dictionaries/cif_core.dic'
dictionary named 'cif_core.dic' version 2.4.1 from 2010-06-29.

Automatic conversion script
Id: cif_fix_enum 1527 2010-12-29 10:47:43Z saulius 
;
_cod_original_sg_symbol_H-M 'C 2/c'
_cod_database_code 7014008

loop_
_symmetry_equiv_pos_as_xyz
'x, y, z'
'-x, y, -z+1/2'
'x+1/2, y+1/2, z'
'-x+1/2, y+1/2, -z+1/2'
'-x, -y, -z'
'x, -y, z-1/2'
'-x+1/2, -y+1/2, -z'
'x+1/2, -y+1/2, z-1/2'

loop_
_atom_site_label
_atom_site_type_symbol
_atom_site_fract_x
_atom_site_fract_y
_atom_site_fract_z
_atom_site_U_iso_or_equiv
_atom_site_adp_type
_atom_site_occupancy
_atom_site_symmetry_multiplicity
_atom_site_calc_flag
_atom_site_refinement_flags
_atom_site_disorder_assembly
_atom_site_disorder_group
Co1 Co 0.06431(3) 0.21752(4) 0.22151(3) 0.0310(2) Uani 1 1 d . . .
Co2 Co -0.08032(3) -0.10963(4) 0.18282(3) 0.0308(2) Uani 1 1 d . . .
Co3 Co 0.10958(3) 0.18296(5) 0.42343(3) 0.0330(2) Uani 1 1 d . . .
Co4 Co -0.05891(3) -0.07567(4) 0.37613(3) 0.0323(2) Uani 1 1 d . . .
O1 O 0.00131(13) 0.1509(2) 0.20117(12) 0.0296(9) Uani 1 1 d . . .
O2 O -0.01782(13) -0.0446(2) 0.19626(12) 0.0303(9) Uani 1 1 d . . .
O3 O 0.04607(14) 0.1468(2) 0.40672(12) 0.0334(10) Uani 1 1 d . A .
O4 O 0.00230(14) -0.0380(2) 0.39473(13) 0.0332(10) Uani 1 1 d . A .
O5 O 0.08321(14) 0.1970(2) 0.28661(12) 0.0317(10) Uani 1 1 d . A .
O6 O 0.10033(13) 0.1811(2) 0.36540(12) 0.0321(10) Uani 1 1 d . A .
O7 O -0.07773(14) -0.0896(2) 0.24312(12) 0.0335(10) Uani 1 1 d . . .
O8 O -0.07006(14) -0.0728(2) 0.31892(12) 0.0320(10) Uani 1 1 d . . .
N1 N 0.13383(18) 0.2262(3) 0.23144(16) 0.0384(13) Uani 1 1 d . . .
N2 N 0.14603(18) 0.0262(3) 0.24121(18) 0.0463(15) Uani 1 1 d . . .
H2B H 0.1288 -0.0135 0.2378 0.056 Uiso 1 1 calc R . .
H2C H 0.1759 0.0214 0.2508 0.056 Uiso 1 1 calc R . .
N3 N 0.08375(16) 0.1110(2) 0.21753(15) 0.0290(11) Uani 1 1 d . . .
N4 N 0.05144(16) 0.0561(3) 0.21199(15) 0.0292(12) Uani 1 1 d . . .
N5 N -0.06846(16) 0.0510(2) 0.17977(15) 0.0284(11) Uani 1 1 d . . .
H5A H -0.0740 0.0991 0.1794 0.034 Uiso 1 1 calc R . .
N6 N -0.10276(18) -0.0029(3) 0.16671(16) 0.0344(12) Uani 1 1 d . . .
N7 N -0.16069(19) 0.0840(3) 0.15750(19) 0.0489(15) Uani 1 1 d . . .
H7A H -0.1418 0.1223 0.1651 0.059 Uiso 1 1 calc R . .
H7B H -0.1900 0.0908 0.1503 0.059 Uiso 1 1 calc R . .
N8 N -0.15391(18) -0.1161(3) 0.15072(17) 0.0406(14) Uani 1 1 d . . .
N9 N 0.1731(3) 0.1900(5) 0.4391(3) 0.039(3) Uiso 0.70 1 d P A 1
N10 N 0.1759(4) -0.0130(6) 0.4506(3) 0.057(3) Uiso 0.70 1 d P A 1
H10A H 0.1552 -0.0476 0.4470 0.069 Uiso 0.70 1 calc PR A 1
H10B H 0.2045 -0.0259 0.4578 0.069 Uiso 0.70 1 calc PR A 1
N11 N 0.12096(18) 0.0796(3) 0.43455(17) 0.0428(14) Uani 1 1 d . A .
N12 N 0.08286(19) 0.0331(3) 0.42386(17) 0.0437(14) Uani 1 1 d . . .
H12B H 0.0835 -0.0159 0.4262 0.052 Uiso 1 1 calc R A .
N13 N -0.03511(17) 0.0754(3) 0.38890(15) 0.0318(12) Uani 1 1 d . A .
N14 N -0.07157(18) 0.0245(3) 0.37829(15) 0.0325(12) Uani 1 1 d . . .
N15 N -0.1275(2) 0.1167(3) 0.36382(19) 0.0520(16) Uani 1 1 d . . .
H15C H -0.1074 0.1532 0.3704 0.062 Uiso 1 1 calc R . .
H15D H -0.1568 0.1268 0.3555 0.062 Uiso 1 1 calc R . .
N16 N -0.12404(18) -0.0854(3) 0.35809(16) 0.0375(13) Uani 1 1 d . . .
N17 N 0.03999(18) 0.2912(3) 0.16916(17) 0.0386(13) Uani 1 1 d . . .
N18 N 0.0406(2) 0.4467(3) 0.23358(18) 0.0523(16) Uani 1 1 d . . .
H18C H 0.0449 0.4546 0.2592 0.063 Uiso 1 1 calc R . .
H18D H 0.0337 0.4842 0.2160 0.063 Uiso 1 1 calc R . .
N19 N 0.05459(18) 0.3176(3) 0.24378(16) 0.0369(13) Uani 1 1 d . . .
N20 N 0.06323(18) 0.3196(3) 0.28532(16) 0.0358(13) Uani 1 1 d . A .
H20A H 0.0594 0.3597 0.2976 0.043 Uiso 1 1 calc R . .
N21 N 0.08335(19) 0.3069(3) 0.36822(16) 0.0394(13) Uani 1 1 d . . .
N22 N 0.09350(18) 0.2846(3) 0.40879(17) 0.0394(13) Uani 1 1 d . A .
N23 N 0.0895(2) 0.4069(4) 0.4303(2) 0.074(2) Uani 1 1 d . A .
H23A H 0.0824 0.4256 0.4055 0.089 Uiso 1 1 calc R . .
H23B H 0.0921 0.4366 0.4507 0.089 Uiso 1 1 calc R . .
N24 N 0.1181(2) 0.2221(4) 0.47731(18) 0.0548(17) Uani 1 1 d . A .
N25 N -0.07341(18) -0.1837(3) 0.14006(16) 0.0361(13) Uani 1 1 d . . .
N26 N -0.0568(2) -0.3396(3) 0.20929(18) 0.0597(19) Uani 1 1 d . . .
H26B H -0.0531 -0.3470 0.2348 0.072 Uiso 1 1 calc R . .
H26C H -0.0567 -0.3779 0.1940 0.072 Uiso 1 1 calc R . .
N27 N -0.06327(18) -0.2106(3) 0.21333(15) 0.0323(12) Uani 1 1 d . . .
N28 N -0.05818(17) -0.2112(3) 0.25355(16) 0.0333(12) Uani 1 1 d . . .
H28B H -0.0501 -0.2513 0.2694 0.040 Uiso 1 1 calc R . .
N29 N -0.04770(19) -0.1970(3) 0.33374(16) 0.0364(13) Uani 1 1 d . . .
N30 N -0.04486(17) -0.1742(3) 0.37177(15) 0.0323(12) Uani 1 1 d . . .
N31 N -0.0258(2) -0.2922(3) 0.40219(19) 0.0606(19) Uani 1 1 d . . .
H31B H -0.0273 -0.3126 0.3794 0.073 Uiso 1 1 calc R . .
H31C H -0.0187 -0.3197 0.4245 0.073 Uiso 1 1 calc R . .
N32 N -0.04465(18) -0.1069(3) 0.43175(16) 0.0360(13) Uani 1 1 d . . .
C1 C 0.1573(3) 0.2892(4) 0.2338(2) 0.0501(19) Uani 1 1 d . . .
H1A H 0.1416 0.3356 0.2297 0.060 Uiso 1 1 calc R . .
C2 C 0.2037(3) 0.2903(5) 0.2419(2) 0.059(2) Uani 1 1 d . . .
H2A H 0.2191 0.3359 0.2431 0.071 Uiso 1 1 calc R . .
C3 C 0.2257(3) 0.2230(5) 0.2480(2) 0.056(2) Uani 1 1 d . . .
H3A H 0.2572 0.2213 0.2542 0.068 Uiso 1 1 calc R . .
C4 C 0.2023(2) 0.1583(4) 0.2453(2) 0.0509(19) Uani 1 1 d . . .
H4A H 0.2173 0.1114 0.2490 0.061 Uiso 1 1 calc R . .
C5 C 0.1568(2) 0.1617(3) 0.23703(19) 0.0351(15) Uani 1 1 d . . .
C6 C 0.1269(2) 0.0935(4) 0.23192(19) 0.0359(16) Uani 1 1 d . . .
C7 C 0.0105(2) 0.0832(3) 0.20292(17) 0.0239(13) Uani 1 1 d . . .
C8 C -0.0268(2) 0.0234(3) 0.19278(17) 0.0249(13) Uani 1 1 d . . .
C9 C -0.1451(2) 0.0163(3) 0.1569(2) 0.0348(15) Uani 1 1 d . . .
C10 C -0.1758(2) -0.0500(4) 0.1446(2) 0.0424(17) Uani 1 1 d . . .
C11 C -0.2226(3) -0.0432(5) 0.1277(3) 0.068(2) Uani 1 1 d . . .
H11A H -0.2364 0.0046 0.1248 0.081 Uiso 1 1 calc R . .
C12 C -0.2498(3) -0.1082(5) 0.1148(4) 0.098(4) Uani 1 1 d . . .
H12A H -0.2823 -0.1057 0.1029 0.118 Uiso 1 1 calc R . .
C13 C -0.2271(3) -0.1764(5) 0.1201(3) 0.084(3) Uani 1 1 d . . .
H13A H -0.2442 -0.2215 0.1116 0.100 Uiso 1 1 calc R . .
C14 C -0.1800(3) -0.1779(4) 0.1378(3) 0.064(2) Uani 1 1 d . . .
H14A H -0.1652 -0.2248 0.1411 0.077 Uiso 1 1 calc R . .
C15 C 0.1983(4) 0.2495(6) 0.4396(3) 0.045(3) Uiso 0.70 1 d P A 1
H15A H 0.1834 0.2966 0.4321 0.054 Uiso 0.70 1 calc PR A 1
C16 C 0.2444(4) 0.2463(8) 0.4505(4) 0.060(3) Uiso 0.70 1 d P A 1
H16A H 0.2613 0.2900 0.4512 0.072 Uiso 0.70 1 calc PR A 1
C17 C 0.2657(4) 0.1744(9) 0.4605(3) 0.045(3) Uiso 0.70 1 d P A 1
H17A H 0.2973 0.1697 0.4672 0.054 Uiso 0.70 1 calc PR A 1
C18 C 0.2414(4) 0.1121(7) 0.4605(4) 0.055(3) Uiso 0.70 1 d P A 1
H18A H 0.2558 0.0646 0.4674 0.066 Uiso 0.70 1 calc PR A 1
C19 C 0.1949(4) 0.1200(9) 0.4501(3) 0.038(3) Uiso 0.70 1 d P A 1
C20 C 0.1638(4) 0.0590(7) 0.4453(4) 0.041(3) Uiso 0.70 1 d P A 1
C21 C 0.0463(2) 0.0750(3) 0.40973(19) 0.0336(15) Uani 1 1 d . A .
C22 C 0.0016(2) 0.0351(3) 0.39706(18) 0.0324(15) Uani 1 1 d . . .
C23 C -0.1139(2) 0.0465(4) 0.3664(2) 0.0376(16) Uani 1 1 d . . .
C24 C -0.1449(2) -0.0178(4) 0.3549(2) 0.0415(17) Uani 1 1 d . . .
C25 C -0.1920(3) -0.0136(5) 0.3417(2) 0.059(2) Uani 1 1 d . . .
H25A H -0.2067 0.0334 0.3389 0.070 Uiso 1 1 calc R . .
C26 C -0.2174(3) -0.0803(5) 0.3326(3) 0.065(2) Uani 1 1 d . . .
H26A H -0.2496 -0.0789 0.3236 0.078 Uiso 1 1 calc R . .
C27 C -0.1959(3) -0.1465(5) 0.3366(2) 0.056(2) Uani 1 1 d . . .
H27A H -0.2129 -0.1918 0.3310 0.068 Uiso 1 1 calc R . .
C28 C -0.1487(3) -0.1480(4) 0.3491(2) 0.0472(18) Uani 1 1 d . . .
H28A H -0.1340 -0.1947 0.3511 0.057 Uiso 1 1 calc R . .
C29 C 0.0341(2) 0.2727(4) 0.1307(2) 0.0450(18) Uani 1 1 d . . .
H29A H 0.0360 0.2215 0.1245 0.054 Uiso 1 1 calc R . .
C30 C 0.0252(3) 0.3258(4) 0.0996(2) 0.055(2) Uani 1 1 d . . .
H30A H 0.0224 0.3117 0.0731 0.066 Uiso 1 1 calc R . .
C31 C 0.0207(3) 0.3992(4) 0.1085(2) 0.064(2) Uani 1 1 d . . .
H31A H 0.0133 0.4364 0.0876 0.077 Uiso 1 1 calc R . .
C32 C 0.0272(3) 0.4191(4) 0.1487(2) 0.057(2) Uani 1 1 d . . .
H32A H 0.0249 0.4697 0.1555 0.068 Uiso 1 1 calc R . .
C33 C 0.0370(2) 0.3629(3) 0.1779(2) 0.0341(15) Uani 1 1 d . . .
C34 C 0.0447(2) 0.3770(3) 0.2213(2) 0.0363(16) Uani 1 1 d . . .
C35 C 0.0780(2) 0.2538(3) 0.3048(2) 0.0339(15) Uani 1 1 d . . .
C36 C 0.0875(2) 0.2471(3) 0.34881(19) 0.0333(15) Uani 1 1 d . A .
C37 C 0.0964(3) 0.3335(4) 0.4369(2) 0.052(2) Uani 1 1 d . . .
C38 C 0.1084(3) 0.2972(5) 0.4772(2) 0.062(2) Uani 1 1 d . A .
C39 C 0.1104(3) 0.3325(6) 0.5122(3) 0.084(3) Uani 1 1 d . . .
H39A H 0.1026 0.3837 0.5120 0.101 Uiso 1 1 calc R A .
C40 C 0.1254(4) 0.2861(8) 0.5497(3) 0.099(4) Uani 1 1 d . A .
H40A H 0.1276 0.3073 0.5747 0.118 Uiso 1 1 calc R . .
C41 C 0.1361(4) 0.2137(9) 0.5490(3) 0.104(4) Uani 1 1 d . . .
H41A H 0.1471 0.1848 0.5738 0.125 Uiso 1 1 calc R A .
C42 C 0.1312(3) 0.1811(6) 0.5123(3) 0.080(3) Uani 1 1 d . A .
H42A H 0.1372 0.1293 0.5118 0.096 Uiso 1 1 calc R . .
C43 C -0.0790(3) -0.1661(4) 0.1020(2) 0.0518(19) Uani 1 1 d . . .
H43A H -0.0811 -0.1148 0.0945 0.062 Uiso 1 1 calc R . .
C44 C -0.0820(3) -0.2195(4) 0.0729(2) 0.055(2) Uani 1 1 d . . .
H44A H -0.0860 -0.2053 0.0460 0.067 Uiso 1 1 calc R . .
C45 C -0.0790(3) -0.2931(4) 0.0841(2) 0.062(2) Uani 1 1 d . . .
H45A H -0.0818 -0.3308 0.0644 0.074 Uiso 1 1 calc R . .
C46 C -0.0719(3) -0.3133(4) 0.1236(2) 0.0482(19) Uani 1 1 d . . .
H46A H -0.0689 -0.3644 0.1317 0.058 Uiso 1 1 calc R . .
C47 C -0.0694(2) -0.2577(3) 0.1509(2) 0.0358(15) Uani 1 1 d . . .
C48 C -0.0624(2) -0.2717(3) 0.1942(2) 0.0367(16) Uani 1 1 d . . .
C49 C -0.0665(2) -0.1454(3) 0.26617(19) 0.0298(14) Uani 1 1 d . . .
C50 C -0.0608(2) -0.1395(3) 0.3096(2) 0.0322(15) Uani 1 1 d . . .
C51 C -0.0341(2) -0.2205(4) 0.4029(2) 0.0434(17) Uani 1 1 d . . .
C52 C -0.0324(2) -0.1805(4) 0.4396(2) 0.0438(17) Uani 1 1 d . . .
C53 C -0.0180(3) -0.2118(4) 0.4788(2) 0.0513(19) Uani 1 1 d . . .
H53A H -0.0085 -0.2625 0.4842 0.062 Uiso 1 1 calc R . .
C54 C -0.0180(3) -0.1642(4) 0.5106(2) 0.055(2) Uani 1 1 d . . .
H54A H -0.0079 -0.1830 0.5380 0.066 Uiso 1 1 calc R . .
C55 C -0.0324(2) -0.0913(4) 0.5019(2) 0.0494(19) Uani 1 1 d . . .
H55A H -0.0336 -0.0598 0.5226 0.059 Uiso 1 1 calc R . .
C56 C -0.0452(2) -0.0652(4) 0.4618(2) 0.0418(17) Uani 1 1 d . . .
H56A H -0.0549 -0.0147 0.4557 0.050 Uiso 1 1 calc R . .
N9' N 0.1831(6) 0.1624(13) 0.4473(5) 0.017(4) Uiso 0.30 1 d P A 2
N10' N 0.1669(8) -0.0277(13) 0.4621(7) 0.057(7) Uiso 0.30 1 d P A 2
H10C H 0.1437 -0.0583 0.4564 0.068 Uiso 0.30 1 calc PR A 2
H10D H 0.1953 -0.0447 0.4744 0.068 Uiso 0.30 1 calc PR A 2
C15' C 0.2122(8) 0.2142(13) 0.4471(7) 0.033(5) Uiso 0.30 1 d P A 2
H15B H 0.2001 0.2632 0.4393 0.040 Uiso 0.30 1 calc PR A 2
C16' C 0.2580(7) 0.2054(16) 0.4568(6) 0.020(5) Uiso 0.30 1 d P A 2
H16B H 0.2780 0.2447 0.4578 0.024 Uiso 0.30 1 calc PR A 2
C17' C 0.2716(10) 0.1248(17) 0.4656(8) 0.051(7) Uiso 0.30 1 d P A 2
H17B H 0.3013 0.1097 0.4698 0.062 Uiso 0.30 1 calc PR A 2
C18' C 0.2410(9) 0.0706(16) 0.4677(8) 0.050(6) Uiso 0.30 1 d P A 2
H18B H 0.2512 0.0210 0.4763 0.060 Uiso 0.30 1 calc PR A 2
C19' C 0.1964(9) 0.0908(17) 0.4572(8) 0.041(7) Uiso 0.30 1 d P A 2
C20' C 0.1597(10) 0.0390(17) 0.4530(9) 0.043(8) Uiso 0.30 1 d P A 2
Br3 Br 0.15946(6) -0.00688(9) 0.55056(5) 0.0748(4) Uani 0.60 1 d P B 1
Br3' Br 0.09035(13) -0.08683(13) 0.50385(10) 0.1093(11) Uani 0.40 1 d P C 2
Br1 Br 0.04550(3) 0.61719(4) 0.19445(2) 0.0527(2) Uani 1 1 d . . .
Br2 Br -0.08230(3) -0.50985(4) 0.16245(2) 0.0579(2) Uani 1 1 d . . .
Br4 Br -0.17681(5) -0.17670(10) 0.24129(4) 0.0984(5) Uani 0.75 1 d P . .
Br5 Br -0.19615(7) 0.29167(12) 0.15453(6) 0.0788(6) Uani 0.50 1 d P . .
Br6 Br -0.26272(8) 0.15091(12) 0.13923(7) 0.0915(6) Uani 0.50 1 d P . .
Br7 Br 0.13856(12) 0.53705(14) 0.50928(8) 0.1195(10) Uani 0.45 1 d P . .
Br8 Br -0.01345(11) -0.41951(14) 0.47520(9) 0.1089(9) Uani 0.45 1 d P . .
Br9 Br -0.25048(18) -0.0291(2) 0.22362(14) 0.1441(16) Uani 0.35 1 d P . .
O1W O -0.2128(2) 0.1747(4) 0.3558(2) 0.103(2) Uani 1 1 d . . .

loop_
_atom_site_aniso_label
_atom_site_aniso_U_11
_atom_site_aniso_U_22
_atom_site_aniso_U_33
_atom_site_aniso_U_23
_atom_site_aniso_U_13
_atom_site_aniso_U_12
Co1 0.0407(5) 0.0177(4) 0.0383(5) -0.0003(4) 0.0211(4) -0.0052(4)
Co2 0.0412(5) 0.0175(4) 0.0391(5) -0.0016(4) 0.0229(4) -0.0036(4)
Co3 0.0368(5) 0.0305(5) 0.0347(5) -0.0049(4) 0.0190(4) -0.0079(4)
Co4 0.0435(5) 0.0243(4) 0.0353(5) -0.0043(4) 0.0234(4) -0.0056(4)
O1 0.041(3) 0.015(2) 0.035(2) 0.0020(17) 0.019(2) 0.0007(18)
O2 0.036(2) 0.015(2) 0.044(3) 0.0024(18) 0.021(2) -0.0003(17)
O3 0.042(3) 0.023(2) 0.039(3) -0.0008(19) 0.021(2) -0.0035(19)
O4 0.039(3) 0.023(2) 0.044(3) -0.0044(19) 0.024(2) -0.0047(18)
O5 0.042(3) 0.019(2) 0.037(2) 0.0003(18) 0.020(2) -0.0032(18)
O6 0.038(3) 0.025(2) 0.033(2) -0.0033(19) 0.015(2) -0.0021(18)
O7 0.045(3) 0.023(2) 0.038(2) -0.0036(19) 0.023(2) -0.0047(19)
O8 0.043(3) 0.021(2) 0.038(2) -0.0058(19) 0.023(2) -0.0025(19)
N1 0.045(3) 0.038(3) 0.035(3) -0.004(3) 0.021(3) -0.015(3)
N2 0.035(3) 0.023(3) 0.072(4) -0.003(3) 0.017(3) 0.003(2)
N3 0.030(3) 0.021(3) 0.041(3) 0.000(2) 0.020(2) -0.001(2)
N4 0.032(3) 0.026(3) 0.035(3) -0.001(2) 0.020(2) -0.008(2)
N5 0.030(3) 0.014(2) 0.044(3) 0.002(2) 0.019(2) -0.002(2)
N6 0.038(3) 0.020(3) 0.051(3) -0.004(2) 0.026(3) -0.007(2)
N7 0.036(3) 0.028(3) 0.086(5) 0.000(3) 0.031(3) -0.001(3)
N8 0.043(3) 0.029(3) 0.054(4) -0.010(3) 0.025(3) -0.013(3)
N11 0.035(3) 0.037(3) 0.053(4) -0.003(3) 0.017(3) -0.001(3)
N12 0.044(4) 0.027(3) 0.053(4) 0.000(3) 0.016(3) -0.004(3)
N13 0.042(3) 0.025(3) 0.030(3) -0.006(2) 0.018(2) -0.005(2)
N14 0.040(3) 0.029(3) 0.034(3) -0.002(2) 0.022(3) 0.000(2)
N15 0.048(4) 0.043(4) 0.072(4) -0.006(3) 0.034(3) 0.005(3)
N16 0.046(3) 0.042(3) 0.035(3) -0.001(3) 0.028(3) -0.006(3)
N17 0.047(3) 0.028(3) 0.042(3) 0.001(3) 0.021(3) -0.006(2)
N18 0.088(5) 0.024(3) 0.050(4) 0.003(3) 0.036(4) 0.004(3)
N19 0.049(3) 0.021(3) 0.043(3) 0.002(2) 0.023(3) -0.004(2)
N20 0.055(4) 0.018(3) 0.045(3) -0.002(2) 0.031(3) -0.001(2)
N21 0.054(4) 0.026(3) 0.040(3) -0.007(3) 0.023(3) -0.004(3)
N22 0.047(3) 0.033(3) 0.044(3) -0.014(3) 0.025(3) -0.010(3)
N23 0.106(6) 0.048(4) 0.075(5) -0.024(4) 0.047(4) 0.004(4)
N24 0.042(4) 0.085(5) 0.039(4) 0.002(4) 0.019(3) -0.001(3)
N25 0.050(3) 0.028(3) 0.040(3) 0.001(2) 0.028(3) -0.003(2)
N26 0.130(6) 0.021(3) 0.048(4) 0.003(3) 0.058(4) 0.011(3)
N27 0.049(3) 0.018(3) 0.038(3) 0.001(2) 0.026(3) -0.002(2)
N28 0.050(3) 0.016(3) 0.043(3) 0.002(2) 0.029(3) -0.004(2)
N29 0.054(4) 0.029(3) 0.035(3) -0.003(2) 0.027(3) -0.006(3)
N30 0.045(3) 0.020(3) 0.036(3) -0.003(2) 0.022(3) -0.005(2)
N31 0.112(6) 0.028(3) 0.052(4) 0.005(3) 0.047(4) -0.002(3)
N32 0.045(3) 0.030(3) 0.039(3) -0.006(3) 0.024(3) -0.009(2)
C1 0.056(5) 0.045(4) 0.045(4) -0.006(3) 0.019(4) -0.024(4)
C2 0.047(5) 0.067(6) 0.059(5) -0.009(4) 0.019(4) -0.035(4)
C3 0.043(5) 0.067(6) 0.063(5) -0.011(4) 0.027(4) -0.024(4)
C4 0.039(4) 0.067(5) 0.048(5) -0.006(4) 0.021(4) -0.002(4)
C5 0.038(4) 0.030(4) 0.038(4) -0.004(3) 0.017(3) -0.008(3)
C6 0.039(4) 0.042(4) 0.036(4) -0.004(3) 0.025(3) -0.011(3)
C7 0.034(4) 0.016(3) 0.027(3) 0.003(2) 0.019(3) 0.001(3)
C8 0.032(4) 0.025(3) 0.021(3) 0.000(2) 0.015(3) 0.003(3)
C9 0.031(4) 0.031(4) 0.046(4) 0.006(3) 0.019(3) 0.000(3)
C10 0.028(4) 0.036(4) 0.062(5) -0.011(3) 0.020(3) -0.009(3)
C11 0.043(5) 0.054(5) 0.100(7) -0.003(5) 0.027(5) -0.007(4)
C12 0.054(6) 0.062(6) 0.156(10) -0.025(6) 0.029(6) -0.024(5)
C13 0.048(5) 0.051(6) 0.133(9) -0.025(5) 0.025(5) -0.029(4)
C14 0.066(6) 0.034(4) 0.099(7) -0.009(4) 0.044(5) -0.013(4)
C21 0.045(4) 0.025(3) 0.030(4) -0.001(3) 0.016(3) -0.003(3)
C22 0.044(4) 0.023(3) 0.031(4) -0.004(3) 0.018(3) -0.003(3)
C23 0.040(4) 0.043(4) 0.035(4) -0.004(3) 0.022(3) 0.001(3)
C24 0.044(4) 0.051(4) 0.039(4) -0.003(3) 0.026(3) -0.004(3)
C25 0.052(5) 0.070(6) 0.062(5) -0.005(4) 0.034(4) -0.002(4)
C26 0.050(5) 0.077(6) 0.070(6) -0.011(5) 0.029(4) -0.013(5)
C27 0.060(5) 0.064(5) 0.052(5) -0.015(4) 0.030(4) -0.030(4)
C28 0.062(5) 0.050(5) 0.042(4) -0.011(3) 0.035(4) -0.020(4)
C29 0.060(5) 0.028(4) 0.047(4) -0.006(3) 0.024(4) -0.012(3)
C30 0.085(6) 0.032(4) 0.045(4) 0.002(3) 0.027(4) -0.014(4)
C31 0.107(7) 0.032(4) 0.050(5) 0.012(4) 0.031(5) -0.008(4)
C32 0.090(6) 0.028(4) 0.056(5) -0.005(4) 0.036(5) -0.010(4)
C33 0.050(4) 0.012(3) 0.043(4) 0.000(3) 0.023(3) -0.001(3)
C34 0.048(4) 0.021(3) 0.040(4) 0.005(3) 0.020(3) -0.002(3)
C35 0.032(4) 0.028(4) 0.044(4) -0.002(3) 0.019(3) -0.007(3)
C36 0.036(4) 0.028(4) 0.036(4) -0.001(3) 0.016(3) -0.009(3)
C37 0.050(5) 0.052(5) 0.055(5) -0.021(4) 0.023(4) -0.010(4)
C38 0.042(5) 0.101(7) 0.046(5) -0.036(5) 0.022(4) -0.020(5)
C39 0.065(6) 0.130(9) 0.077(7) -0.063(7) 0.049(5) -0.045(6)
C40 0.083(8) 0.175(12) 0.065(7) -0.070(8) 0.057(6) -0.070(8)
C41 0.076(7) 0.191(14) 0.060(7) -0.015(8) 0.044(6) -0.025(8)
C42 0.047(5) 0.137(9) 0.060(6) 0.020(6) 0.028(5) -0.007(5)
C43 0.074(6) 0.040(4) 0.055(5) 0.002(4) 0.041(4) -0.003(4)
C44 0.095(6) 0.043(4) 0.044(4) 0.000(4) 0.045(4) -0.003(4)
C45 0.107(7) 0.038(4) 0.059(5) -0.014(4) 0.054(5) -0.011(4)
C46 0.086(6) 0.020(3) 0.050(4) -0.001(3) 0.040(4) -0.002(3)
C47 0.050(4) 0.018(3) 0.046(4) -0.003(3) 0.027(3) -0.001(3)
C48 0.051(4) 0.024(4) 0.044(4) 0.002(3) 0.029(3) 0.003(3)
C49 0.039(4) 0.021(3) 0.036(4) -0.002(3) 0.023(3) -0.002(3)
C50 0.034(4) 0.023(3) 0.046(4) -0.004(3) 0.024(3) -0.008(3)
C51 0.061(5) 0.031(4) 0.046(4) -0.003(3) 0.031(4) -0.005(3)
C52 0.058(5) 0.040(4) 0.039(4) 0.000(3) 0.027(4) -0.012(3)
C53 0.076(6) 0.036(4) 0.039(4) 0.007(3) 0.023(4) -0.001(4)
C54 0.083(6) 0.043(5) 0.036(4) 0.008(4) 0.024(4) 0.001(4)
C55 0.064(5) 0.051(5) 0.033(4) -0.009(3) 0.021(4) -0.014(4)
C56 0.054(5) 0.033(4) 0.043(4) -0.008(3) 0.027(4) -0.006(3)
Br3 0.0797(11) 0.0791(11) 0.0653(10) 0.0007(8) 0.0327(8) 0.0035(8)
Br3' 0.208(3) 0.0487(14) 0.147(3) 0.0019(15) 0.148(3) 0.0073(17)
Br1 0.0953(6) 0.0220(4) 0.0534(5) -0.0002(3) 0.0446(4) -0.0023(4)
Br2 0.0891(6) 0.0229(4) 0.0627(5) 0.0027(3) 0.0352(5) -0.0022(4)
Br4 0.0833(9) 0.1518(14) 0.0792(9) -0.0326(9) 0.0535(8) -0.0691(9)
Br5 0.0869(14) 0.0878(14) 0.0732(13) 0.0020(10) 0.0465(11) 0.0072(11)
Br6 0.0966(16) 0.0869(15) 0.0799(14) 0.0055(11) 0.0302(12) 0.0154(12)
Br7 0.189(3) 0.0784(17) 0.0791(16) -0.0332(13) 0.0499(18) -0.0406(18)
Br8 0.153(3) 0.0736(16) 0.1068(19) 0.0302(14) 0.0643(18) 0.0316(16)
Br9 0.194(4) 0.106(3) 0.130(3) 0.004(3) 0.072(3) -0.034(3)
O1W 0.092(5) 0.099(5) 0.146(6) 0.004(5) 0.078(5) 0.034(4)

loop_
_atom_type_symbol
_atom_type_description
_atom_type_scat_dispersion_real
_atom_type_scat_dispersion_imag
_atom_type_scat_source
C C 0.0033 0.0016 'International Tables Vol C Tables 4.2.6.8 and 6.1.1.4'
H H 0.0000 0.0000 'International Tables Vol C Tables 4.2.6.8 and 6.1.1.4'
Br Br -0.2901 2.4595 'International Tables Vol C Tables 4.2.6.8 and 6.1.1.4'
Co Co 0.3494 0.9721 'International Tables Vol C Tables 4.2.6.8 and 6.1.1.4'
N N 0.0061 0.0033 'International Tables Vol C Tables 4.2.6.8 and 6.1.1.4'
O O 0.0106 0.0060 'International Tables Vol C Tables 4.2.6.8 and 6.1.1.4'

loop_
_geom_angle_atom_site_label_1
_geom_angle_atom_site_label_2
_geom_angle_atom_site_label_3
_geom_angle
_geom_angle_site_symmetry_1
_geom_angle_site_symmetry_3
_geom_angle_publ_flag
N3 Co1 N19 163.1(2) . . ?
N3 Co1 N17 121.3(2) . . ?
N19 Co1 N17 75.2(2) . . ?
N3 Co1 N1 74.8(2) . . ?
N19 Co1 N1 102.3(2) . . ?
N17 Co1 N1 92.6(2) . . ?
N3 Co1 O5 88.42(17) . . ?
N19 Co1 O5 75.12(18) . . ?
N17 Co1 O5 150.27(18) . . ?
N1 Co1 O5 94.07(17) . . ?
N3 Co1 O1 75.12(16) . . ?
N19 Co1 O1 108.52(18) . . ?
N17 Co1 O1 97.07(17) . . ?
N1 Co1 O1 149.12(18) . . ?
O5 Co1 O1 91.91(14) . . ?
N6 Co2 N27 162.4(2) . . ?
N6 Co2 N25 121.6(2) . . ?
N27 Co2 N25 75.30(19) . . ?
N6 Co2 N8 74.1(2) . . ?
N27 Co2 N8 101.9(2) . . ?
N25 Co2 N8 92.1(2) . . ?
N6 Co2 O7 88.60(18) . . ?
N27 Co2 O7 74.45(17) . . ?
N25 Co2 O7 149.74(17) . . ?
N8 Co2 O7 94.24(18) . . ?
N6 Co2 O2 75.21(17) . . ?
N27 Co2 O2 110.33(17) . . ?
N25 Co2 O2 95.56(17) . . ?
N8 Co2 O2 147.76(18) . . ?
O7 Co2 O2 94.64(15) . . ?
N9 Co3 N11 85.3(3) . . ?
N9 Co3 N22 98.4(3) . . ?
N11 Co3 N22 175.4(2) . . ?
N9 Co3 N24 92.1(3) . . ?
N11 Co3 N24 102.3(3) . . ?
N22 Co3 N24 80.2(3) . . ?
N9 Co3 O6 86.4(3) . . ?
N11 Co3 O6 97.4(2) . . ?
N22 Co3 O6 80.3(2) . . ?
N24 Co3 O6 160.1(2) . . ?
N9 Co3 O3 164.8(3) . . ?
N11 Co3 O3 79.9(2) . . ?
N22 Co3 O3 96.2(2) . . ?
N24 Co3 O3 94.4(2) . . ?
O6 Co3 O3 92.07(16) . . ?
N9 Co3 N9' 14.6(5) . . ?
N11 Co3 N9' 71.1(6) . . ?
N22 Co3 N9' 112.8(6) . . ?
N24 Co3 N9' 91.9(5) . . ?
O6 Co3 N9' 91.5(4) . . ?
O3 Co3 N9' 151.0(6) . . ?
N30 Co4 N14 176.6(2) . . ?
N30 Co4 O4 96.0(2) . . ?
N14 Co4 O4 82.1(2) . . ?
N30 Co4 N32 81.9(2) . . ?
N14 Co4 N32 101.0(2) . . ?
O4 Co4 N32 90.94(19) . . ?
N30 Co4 O8 82.43(19) . . ?
N14 Co4 O8 94.70(19) . . ?
O4 Co4 O8 91.49(17) . . ?
N32 Co4 O8 164.29(19) . . ?
N30 Co4 N16 99.4(2) . . ?
N14 Co4 N16 82.4(2) . . ?
O4 Co4 N16 164.5(2) . . ?
N32 Co4 N16 91.9(2) . . ?
O8 Co4 N16 89.84(19) . . ?
C7 O1 Co1 110.2(4) . . ?
C8 O2 Co2 109.9(4) . . ?
C21 O3 Co3 109.5(4) . . ?
C22 O4 Co4 109.1(4) . . ?
C35 O5 Co1 112.6(4) . . ?
C36 O6 Co3 109.5(4) . . ?
C49 O7 Co2 113.7(4) . . ?
C50 O8 Co4 107.2(4) . . ?
C5 N1 C1 116.7(6) . . ?
C5 N1 Co1 116.3(4) . . ?
C1 N1 Co1 127.1(5) . . ?
C6 N3 N4 120.2(5) . . ?
C6 N3 Co1 120.9(4) . . ?
N4 N3 Co1 115.6(3) . . ?
C7 N4 N3 113.3(5) . . ?
C8 N5 N6 113.9(5) . . ?
C9 N6 N5 120.0(5) . . ?
C9 N6 Co2 121.6(4) . . ?
N5 N6 Co2 115.1(4) . . ?
C14 N8 C10 117.3(6) . . ?
C14 N8 Co2 127.6(5) . . ?
C10 N8 Co2 115.0(4) . . ?
C15 N9 C19 118.4(9) . . ?
C15 N9 Co3 129.8(8) . . ?
C19 N9 Co3 111.8(7) . . ?
C20 N11 C20' 21.9(13) . . ?
C20 N11 N12 127.3(7) . . ?
C20' N11 N12 109.6(14) . . ?
C20 N11 Co3 114.4(7) . . ?
C20' N11 Co3 133.1(14) . . ?
N12 N11 Co3 117.3(4) . . ?
C21 N12 N11 108.0(5) . . ?
C22 N13 N14 106.2(5) . . ?
C23 N14 N13 122.1(5) . . ?
C23 N14 Co4 120.1(4) . . ?
N13 N14 Co4 117.5(4) . . ?
C28 N16 C24 120.0(6) . . ?
C28 N16 Co4 127.7(5) . . ?
C24 N16 Co4 112.3(4) . . ?
C33 N17 C29 119.1(5) . . ?
C33 N17 Co1 115.0(4) . . ?
C29 N17 Co1 125.2(4) . . ?
C34 N19 N20 121.8(5) . . ?
C34 N19 Co1 121.1(4) . . ?
N20 N19 Co1 116.9(4) . . ?
C35 N20 N19 112.8(5) . . ?
C36 N21 N22 106.8(5) . . ?
C37 N22 N21 121.1(6) . . ?
C37 N22 Co3 120.7(5) . . ?
N21 N22 Co3 117.8(4) . . ?
C42 N24 C38 120.4(8) . . ?
C42 N24 Co3 125.0(7) . . ?
C38 N24 Co3 114.6(5) . . ?
C43 N25 C47 118.1(5) . . ?
C43 N25 Co2 126.0(4) . . ?
C47 N25 Co2 115.2(4) . . ?
C48 N27 N28 121.9(5) . . ?
C48 N27 Co2 121.4(4) . . ?
N28 N27 Co2 116.2(3) . . ?
C49 N28 N27 113.9(5) . . ?
C50 N29 N30 106.4(5) . . ?
C51 N30 N29 122.0(5) . . ?
C51 N30 Co4 120.9(4) . . ?
N29 N30 Co4 117.1(4) . . ?
C56 N32 C52 119.0(6) . . ?
C56 N32 Co4 127.1(5) . . ?
C52 N32 Co4 113.9(4) . . ?
N1 C1 C2 123.6(7) . . ?
C3 C2 C1 117.3(7) . . ?
C4 C3 C2 119.9(7) . . ?
C3 C4 C5 119.4(7) . . ?
N1 C5 C4 123.1(6) . . ?
N1 C5 C6 112.9(6) . . ?
C4 C5 C6 124.1(6) . . ?
N3 C6 N2 128.3(6) . . ?
N3 C6 C5 112.0(6) . . ?
N2 C6 C5 119.7(6) . . ?
O1 C7 N4 124.4(5) . . ?
O1 C7 C8 121.3(5) . . ?
N4 C7 C8 114.2(5) . . ?
O2 C8 N5 124.1(5) . . ?
O2 C8 C7 122.1(5) . . ?
N5 C8 C7 113.8(5) . . ?
N6 C9 N7 127.3(6) . . ?
N6 C9 C10 110.9(5) . . ?
N7 C9 C10 121.8(6) . . ?
N8 C10 C11 123.6(6) . . ?
N8 C10 C9 114.6(5) . . ?
C11 C10 C9 121.7(6) . . ?
C10 C11 C12 118.8(8) . . ?
C13 C12 C11 117.5(8) . . ?
C14 C13 C12 119.6(7) . . ?
N8 C14 C13 123.1(7) . . ?
N9 C15 C16 123.9(11) . . ?
C15 C16 C17 117.0(11) . . ?
C18 C17 C16 121.1(12) . . ?
C17 C18 C19 118.6(13) . . ?
C18 C19 N9 121.0(11) . . ?
C18 C19 C20 125.1(14) . . ?
N9 C19 C20 113.7(10) . . ?
N11 C20 N10 120.9(12) . . ?
N11 C20 C19 114.6(10) . . ?
N10 C20 C19 124.5(13) . . ?
O3 C21 N12 125.2(6) . . ?
O3 C21 C22 118.9(6) . . ?
N12 C21 C22 116.0(5) . . ?
O4 C22 N13 125.0(6) . . ?
O4 C22 C21 116.9(5) . . ?
N13 C22 C21 118.0(5) . . ?
N14 C23 N15 125.6(6) . . ?
N14 C23 C24 110.5(6) . . ?
N15 C23 C24 123.9(6) . . ?
N16 C24 C25 120.6(7) . . ?
N16 C24 C23 114.6(6) . . ?
C25 C24 C23 124.8(7) . . ?
C24 C25 C26 118.5(8) . . ?
C27 C26 C25 119.9(8) . . ?
C26 C27 C28 119.7(7) . . ?
N16 C28 C27 121.3(7) . . ?
N17 C29 C30 122.4(6) . . ?
C31 C30 C29 118.0(7) . . ?
C30 C31 C32 119.9(7) . . ?
C33 C32 C31 118.1(6) . . ?
N17 C33 C32 122.4(6) . . ?
N17 C33 C34 114.6(5) . . ?
C32 C33 C34 123.1(5) . . ?
N19 C34 N18 126.2(6) . . ?
N19 C34 C33 113.3(5) . . ?
N18 C34 C33 120.5(5) . . ?
O5 C35 N20 122.5(6) . . ?
O5 C35 C36 118.7(6) . . ?
N20 C35 C36 118.8(6) . . ?
O6 C36 N21 125.5(6) . . ?
O6 C36 C35 115.6(5) . . ?
N21 C36 C35 118.8(6) . . ?
N22 C37 N23 124.9(7) . . ?
N22 C37 C38 111.2(7) . . ?
N23 C37 C38 123.9(7) . . ?
N24 C38 C39 121.7(9) . . ?
N24 C38 C37 112.9(6) . . ?
C39 C38 C37 125.3(9) . . ?
C38 C39 C40 115.9(10) . . ?
C41 C40 C39 120.7(9) . . ?
C40 C41 C42 120.3(12) . . ?
N24 C42 C41 120.8(11) . . ?
N25 C43 C44 122.8(7) . . ?
C45 C44 C43 118.0(7) . . ?
C44 C45 C46 120.7(7) . . ?
C47 C46 C45 118.3(6) . . ?
N25 C47 C46 122.0(6) . . ?
N25 C47 C48 114.2(5) . . ?
C46 C47 C48 123.8(6) . . ?
N27 C48 N26 126.3(6) . . ?
N27 C48 C47 112.6(5) . . ?
N26 C48 C47 121.1(5) . . ?
O7 C49 N28 121.7(5) . . ?
O7 C49 C50 120.1(5) . . ?
N28 C49 C50 118.2(5) . . ?
N29 C50 O8 126.9(6) . . ?
N29 C50 C49 119.7(5) . . ?
O8 C50 C49 113.4(5) . . ?
N30 C51 N31 125.5(6) . . ?
N30 C51 C52 110.2(6) . . ?
N31 C51 C52 124.3(6) . . ?
N32 C52 C53 122.2(6) . . ?
N32 C52 C51 113.0(6) . . ?
C53 C52 C51 124.8(6) . . ?
C52 C53 C54 116.8(6) . . ?
C55 C54 C53 120.6(6) . . ?
C54 C55 C56 117.7(7) . . ?
N32 C56 C55 123.6(6) . . ?
C15' N9' C19' 121(2) . . ?
C15' N9' Co3 122.8(18) . . ?
C19' N9' Co3 115.4(14) . . ?
N9' C15' C16' 128(2) . . ?
C15' C16' C17' 110(2) . . ?
C18' C17' C16' 121(2) . . ?
C19' C18' C17' 119(3) . . ?
N9' C19' C18' 120(3) . . ?
N9' C19' C20' 115(2) . . ?
C18' C19' C20' 125(3) . . ?
N10' C20' N11 133(3) . . ?
N10' C20' C19' 122(3) . . ?
N11 C20' C19' 105(2) . . ?

loop_
_geom_bond_atom_site_label_1
_geom_bond_atom_site_label_2
_geom_bond_distance
_geom_bond_site_symmetry_2
_geom_bond_publ_flag
Co1 N3 2.035(5) . ?
Co1 N19 2.045(5) . ?
Co1 N17 2.136(5) . ?
Co1 N1 2.138(5) . ?
Co1 O5 2.167(4) . ?
Co1 O1 2.197(4) . ?
Co2 N6 2.033(5) . ?
Co2 N27 2.056(5) . ?
Co2 N25 2.119(5) . ?
Co2 N8 2.147(5) . ?
Co2 O7 2.164(4) . ?
Co2 O2 2.205(4) . ?
Co3 N9 1.893(9) . ?
Co3 N11 1.894(5) . ?
Co3 N22 1.901(5) . ?
Co3 N24 1.959(6) . ?
Co3 O6 1.971(4) . ?
Co3 O3 1.988(4) . ?
Co3 N9' 2.184(19) . ?
Co4 N30 1.847(5) . ?
Co4 N14 1.849(5) . ?
Co4 O4 1.920(4) . ?
Co4 N32 1.922(5) . ?
Co4 O8 1.923(4) . ?
Co4 N16 1.930(5) . ?
O1 C7 1.243(6) . ?
O2 C8 1.245(6) . ?
O3 C21 1.289(7) . ?
O4 C22 1.312(7) . ?
O5 C35 1.261(7) . ?
O6 C36 1.305(7) . ?
O7 C49 1.243(7) . ?
O8 C50 1.311(7) . ?
N1 C5 1.340(8) . ?
N1 C1 1.345(8) . ?
N2 C6 1.326(8) . ?
N3 C6 1.301(8) . ?
N3 N4 1.388(6) . ?
N4 C7 1.318(7) . ?
N5 C8 1.316(7) . ?
N5 N6 1.389(6) . ?
N6 C9 1.310(7) . ?
N7 C9 1.317(8) . ?
N8 C14 1.345(8) . ?
N8 C10 1.346(8) . ?
N9 C15 1.339(13) . ?
N9 C19 1.406(16) . ?
N10 C20 1.336(16) . ?
N11 C20 1.325(13) . ?
N11 C20' 1.34(3) . ?
N11 N12 1.398(7) . ?
N12 C21 1.303(8) . ?
N13 C22 1.314(8) . ?
N13 N14 1.408(7) . ?
N14 C23 1.308(8) . ?
N15 C23 1.322(8) . ?
N16 C28 1.332(8) . ?
N16 C24 1.369(8) . ?
N17 C33 1.336(7) . ?
N17 C29 1.351(8) . ?
N18 C34 1.350(8) . ?
N19 C34 1.286(7) . ?
N19 N20 1.391(7) . ?
N20 C35 1.343(8) . ?
N21 C36 1.319(8) . ?
N21 N22 1.401(7) . ?
N22 C37 1.309(8) . ?
N23 C37 1.336(9) . ?
N24 C42 1.349(10) . ?
N24 C38 1.382(10) . ?
N25 C43 1.336(8) . ?
N25 C47 1.371(7) . ?
N26 C48 1.311(8) . ?
N27 C48 1.300(7) . ?
N27 N28 1.381(6) . ?
N28 C49 1.334(7) . ?
N29 C50 1.287(7) . ?
N29 N30 1.391(7) . ?
N30 C51 1.306(8) . ?
N31 C51 1.314(8) . ?
N32 C56 1.322(8) . ?
N32 C52 1.369(8) . ?
C1 C2 1.409(10) . ?
C2 C3 1.368(11) . ?
C3 C4 1.366(10) . ?
C4 C5 1.380(9) . ?
C5 C6 1.522(8) . ?
C7 C8 1.536(8) . ?
C9 C10 1.486(8) . ?
C10 C11 1.370(10) . ?
C11 C12 1.410(11) . ?
C12 C13 1.393(12) . ?
C13 C14 1.373(11) . ?
C15 C16 1.376(15) . ?
C16 C17 1.430(17) . ?
C17 C18 1.369(17) . ?
C18 C19 1.397(16) . ?
C19 C20 1.447(17) . ?
C21 C22 1.498(8) . ?
C23 C24 1.464(9) . ?
C24 C25 1.391(9) . ?
C25 C26 1.405(11) . ?
C26 C27 1.350(11) . ?
C27 C28 1.397(10) . ?
C29 C30 1.394(9) . ?
C30 C31 1.375(10) . ?
C31 C32 1.410(10) . ?
C32 C33 1.385(9) . ?
C33 C34 1.485(9) . ?
C35 C36 1.476(9) . ?
C37 C38 1.471(11) . ?
C38 C39 1.383(10) . ?
C39 C40 1.466(15) . ?
C40 C41 1.344(16) . ?
C41 C42 1.385(13) . ?
C43 C44 1.389(9) . ?
C44 C45 1.369(10) . ?
C45 C46 1.383(9) . ?
C46 C47 1.374(8) . ?
C47 C48 1.490(9) . ?
C49 C50 1.493(8) . ?
C51 C52 1.482(9) . ?
C52 C53 1.386(9) . ?
C53 C54 1.429(10) . ?
C54 C55 1.374(10) . ?
C55 C56 1.388(9) . ?
N9' C15' 1.33(3) . ?
N9' C19' 1.35(3) . ?
N10' C20' 1.23(4) . ?
C15' C16' 1.38(3) . ?
C16' C17' 1.50(3) . ?
C17' C18' 1.42(4) . ?
C18' C19' 1.38(3) . ?
C19' C20' 1.47(4) . ?
